data_4037541
loop_
_publ_author_name
'Hou, Xue-Mei'
'Li, Yue-Ying'
'Shi, Yun-Wei'
'Fang, Yao-Wei'
'Chao, Rong'
'Gu, Yu-Cheng'
'Wang, Chang-Yun'
'Shao, Chang-Lun'

_publ_section_title
;
 Integrating Molecular Networking and <sup>1</sup>H NMR To Target the
 Isolation of Chrysogeamides from a Library of Marine-Derived Penicillium
 Fungi.
;
_journal_issue 3
_journal_name_full 'The Journal of organic chemistry'
_journal_page_first 1228
_journal_page_last 1237
_journal_paper_doi 10.1021/acs.joc.8b02614
_journal_volume 84
_journal_year 2019
_chemical_absolute_configuration rw
_chemical_formula_sum 'C36 H57 N5 O7'
_chemical_formula_weight 671.86
_space_group_crystal_system monoclinic
_space_group_IT_number 5
_space_group_name_Hall 'C 2y'
_space_group_name_H-M_alt 'C 1 2 1'
_atom_sites_solution_hydrogens geom
_audit_creation_method SHELXL-2014/7
_cell_angle_alpha 90
_cell_angle_beta 107.1512(7)
_cell_angle_gamma 90
_cell_formula_units_Z 4
_cell_length_a 26.18193(18)
_cell_length_b 9.22358(7)
_cell_length_c 16.79917(11)
_cell_measurement_reflns_used 21606
_cell_measurement_temperature 150.00(10)
_cell_measurement_theta_max 73.9630
_cell_measurement_theta_min 5.0710
_cell_volume 3876.44(5)
_computing_structure_refinement 'SHELXL-2014/7 (Sheldrick, 2014)'
_diffrn_ambient_temperature 150.00(10)
_diffrn_measured_fraction_theta_full 1.000
_diffrn_measured_fraction_theta_max 1.000
_diffrn_measurement_device_type 'SuperNova, Dual, Cu at zero, AtlasS2'
_diffrn_radiation_type CuK\a
_diffrn_radiation_wavelength 1.54184
_diffrn_reflns_av_R_equivalents 0.0267
_diffrn_reflns_av_unetI/netI 0.0242
_diffrn_reflns_Laue_measured_fraction_full 1.000
_diffrn_reflns_Laue_measured_fraction_max 1.000
_diffrn_reflns_limit_h_max 31
_diffrn_reflns_limit_h_min -31
_diffrn_reflns_limit_k_max 11
_diffrn_reflns_limit_k_min -10
_diffrn_reflns_limit_l_max 19
_diffrn_reflns_limit_l_min -20
_diffrn_reflns_number 26811
_diffrn_reflns_point_group_measured_fraction_full 0.982
_diffrn_reflns_point_group_measured_fraction_max 0.982
_diffrn_reflns_theta_full 67.202
_diffrn_reflns_theta_max 67.202
_diffrn_reflns_theta_min 3.533
_diffrn_source 'micro-focus sealed X-ray tube'
_exptl_absorpt_coefficient_mu 0.647
_exptl_absorpt_correction_T_max 1.00000
_exptl_absorpt_correction_T_min 0.48495
_exptl_absorpt_correction_type multi-scan
_exptl_absorpt_process_details sadabs
_exptl_crystal_colour white
_exptl_crystal_density_diffrn 1.151
_exptl_crystal_description block
_exptl_crystal_F_000 1456
_exptl_crystal_size_max 0.120
_exptl_crystal_size_mid 0.120
_exptl_crystal_size_min 0.110
_refine_diff_density_max 0.465
_refine_diff_density_min -0.303
_refine_diff_density_rms 0.043
_refine_ls_abs_structure_details
;
 Flack x determined using 2970 quotients [(I+)-(I-)]/[(I+)+(I-)]
 (Parsons, Flack and Wagner, Acta Cryst. B69 (2013) 249-259).
;
_refine_ls_abs_structure_Flack 0.10(7)
_refine_ls_extinction_method none
_refine_ls_goodness_of_fit_ref 0.748
_refine_ls_hydrogen_treatment constr
_refine_ls_matrix_type full
_refine_ls_number_parameters 440
_refine_ls_number_reflns 6809
_refine_ls_number_restraints 1
_refine_ls_restrained_S_all 0.747
_refine_ls_R_factor_all 0.0432
_refine_ls_R_factor_gt 0.0425
_refine_ls_shift/su_max 0.001
_refine_ls_shift/su_mean 0.000
_refine_ls_structure_factor_coef Fsqd
_refine_ls_weighting_details 'w=1/[\s^2^(Fo^2^)+(0.2000P)^2^] where P=(Fo^2^+2Fc^2^)/3'
_refine_ls_weighting_scheme calc
_refine_ls_wR_factor_gt 0.1483
_refine_ls_wR_factor_ref 0.1518
_reflns_Friedel_coverage 0.839
_reflns_Friedel_fraction_full 0.961
_reflns_Friedel_fraction_max 0.961
_reflns_number_gt 6665
_reflns_number_total 6809
_reflns_threshold_expression 'I > 2\s(I)'
_cod_data_source_file jo8b02614_si_002.cif
_cod_data_source_block 1611025_sq
_cod_original_sg_symbol_H-M 'C 2'
_cod_database_code 4037541
_shelx_shelxl_version_number 2014/7
_shelx_space_group_comment
;
The symmetry employed for this shelxl refinement is uniquely defined
by the following loop, which should always be used as a source of
symmetry information in preference to the above space-group names.
They are only intended as comments.
;
_shelx_estimated_absorpt_t_min 0.926
_shelx_estimated_absorpt_t_max 0.932

loop_
_space_group_symop_operation_xyz
'x, y, z'
'-x, y, -z'
'x+1/2, y+1/2, z'
'-x+1/2, y+1/2, -z'

loop_
_atom_site_label
_atom_site_type_symbol
_atom_site_fract_x
_atom_site_fract_y
_atom_site_fract_z
_atom_site_U_iso_or_equiv
_atom_site_adp_type
_atom_site_occupancy
_atom_site_site_symmetry_order
_atom_site_calc_flag
_atom_site_refinement_flags_posn
_atom_site_refinement_flags_adp
N1 N 0.90103(8) 0.3611(3) 0.87901(12) 0.0289(5) Uani 1 1 d . .
H1A H 0.9256 0.2960 0.8873 0.035 Uiso 1 1 calc R U
N2 N 0.88095(8) 0.3390(2) 1.08307(12) 0.0251(4) Uani 1 1 d . .
H2A H 0.8559 0.4021 1.0769 0.030 Uiso 1 1 calc R U
N3 N 0.83183(7) 0.3837(2) 1.20370(11) 0.0216(4) Uani 1 1 d . .
H3A H 0.8215 0.4719 1.2050 0.026 Uiso 1 1 calc R U
N4 N 0.71091(8) 0.2712(3) 1.06573(12) 0.0250(4) Uani 1 1 d . .
H4A H 0.6873 0.2037 1.0583 0.030 Uiso 1 1 calc R U
N5 N 0.70251(9) 0.3411(2) 0.84881(12) 0.0259(4) Uani 1 1 d . .
H5A H 0.7009 0.4339 0.8526 0.031 Uiso 1 1 calc R U
O1 O 0.85136(7) 0.4983(2) 0.94017(11) 0.0357(5) Uani 1 1 d . .
O3 O 0.80869(7) 0.1515(2) 1.17042(11) 0.0297(4) Uani 1 1 d . .
O2 O 0.94951(7) 0.2232(2) 1.17546(11) 0.0352(4) Uani 1 1 d . .
O5 O 0.71423(8) 0.1512(2) 0.77138(11) 0.0329(4) Uani 1 1 d . .
O4 O 0.75434(8) 0.4311(2) 1.00721(11) 0.0320(4) Uani 1 1 d . .
O6 O 0.79482(7) 0.4227(2) 0.71438(10) 0.0303(4) Uani 1 1 d . .
O7 O 0.84349(10) 0.2197(3) 0.7248(2) 0.0596(7) Uani 1 1 d . .
C1 C 0.97158(13) 0.7018(4) 0.7660(2) 0.0484(8) Uani 1 1 d . .
H1 H 0.9493 0.7183 0.7124 0.058 Uiso 1 1 calc R U
C2 C 1.00701(16) 0.8099(5) 0.8065(3) 0.0607(10) Uani 1 1 d . .
H2 H 1.0083 0.8972 0.7794 0.073 Uiso 1 1 calc R U
C3 C 1.03968(14) 0.7894(5) 0.8851(3) 0.0615(10) Uani 1 1 d . .
H3 H 1.0629 0.8623 0.9120 0.074 Uiso 1 1 calc R U
C4 C 1.03806(15) 0.6596(5) 0.9243(3) 0.0576(9) Uani 1 1 d . .
H4 H 1.0604 0.6451 0.9781 0.069 Uiso 1 1 calc R U
C5 C 1.00377(11) 0.5503(4) 0.8849(2) 0.0424(7) Uani 1 1 d . .
H5 H 1.0038 0.4627 0.9124 0.051 Uiso 1 1 calc R U
C6 C 0.96909(10) 0.5689(4) 0.80472(19) 0.0371(6) Uani 1 1 d . .
C7 C 0.93094(11) 0.4512(4) 0.76232(16) 0.0365(6) Uani 1 1 d . .
H7A H 0.9502 0.3601 0.7678 0.044 Uiso 1 1 calc R U
H7B H 0.9171 0.4734 0.7034 0.044 Uiso 1 1 calc R U
C8 C 0.88382(9) 0.4339(3) 0.79901(14) 0.0287(5) Uani 1 1 d . .
H8 H 0.8698 0.5300 0.8063 0.034 Uiso 1 1 calc R U
C9 C 0.87965(8) 0.3924(3) 0.94071(14) 0.0254(5) Uani 1 1 d . .
C10 C 0.89208(9) 0.2808(3) 1.00998(14) 0.0273(5) Uani 1 1 d . .
H10 H 0.9302 0.2571 1.0246 0.033 Uiso 1 1 calc R U
C11 C 0.85997(14) 0.1416(4) 0.98137(18) 0.0425(7) Uani 1 1 d . .
H11A H 0.8684 0.0725 1.0261 0.064 Uiso 1 1 calc R U
H11B H 0.8690 0.1017 0.9344 0.064 Uiso 1 1 calc R U
H11C H 0.8225 0.1633 0.9657 0.064 Uiso 1 1 calc R U
C12 C 0.90857(9) 0.2973(3) 1.16000(15) 0.0259(5) Uani 1 1 d . .
C13 C 0.88818(9) 0.3493(3) 1.23174(13) 0.0244(5) Uani 1 1 d . .
H13 H 0.8935 0.2708 1.2727 0.029 Uiso 1 1 calc R U
C14 C 0.92061(10) 0.4807(3) 1.27457(15) 0.0309(6) Uani 1 1 d . .
H14A H 0.9152 0.5593 1.2345 0.037 Uiso 1 1 calc R U
H14B H 0.9582 0.4555 1.2906 0.037 Uiso 1 1 calc R U
C15 C 0.90665(10) 0.5361(4) 1.35255(16) 0.0373(7) Uani 1 1 d . .
H15 H 0.8689 0.5641 1.3356 0.045 Uiso 1 1 calc R U
C16 C 0.93997(15) 0.6708(5) 1.3843(2) 0.0589(10) Uani 1 1 d . .
H16A H 0.9320 0.7068 1.4329 0.088 Uiso 1 1 calc R U
H16B H 0.9317 0.7440 1.3417 0.088 Uiso 1 1 calc R U
H16C H 0.9772 0.6468 1.3982 0.088 Uiso 1 1 calc R U
C17 C 0.91486(17) 0.4211(5) 1.41935(18) 0.0580(9) Uani 1 1 d . .
H17A H 0.9512 0.3875 1.4343 0.087 Uiso 1 1 calc R U
H17B H 0.8911 0.3414 1.3987 0.087 Uiso 1 1 calc R U
H17C H 0.9076 0.4615 1.4675 0.087 Uiso 1 1 calc R U
C18 C 0.79576(9) 0.2789(3) 1.17571(13) 0.0228(5) Uani 1 1 d . .
C19 C 0.73714(9) 0.3259(3) 1.14902(13) 0.0218(5) Uani 1 1 d . .
H19 H 0.7356 0.4321 1.1478 0.026 Uiso 1 1 calc R U
C20 C 0.70868(9) 0.2704(3) 1.21120(14) 0.0255(5) Uani 1 1 d . .
H20 H 0.7061 0.1645 1.2069 0.031 Uiso 1 1 calc R U
C21 C 0.74031(11) 0.3104(4) 1.30061(15) 0.0357(6) Uani 1 1 d . .
H21A H 0.7458 0.4134 1.3046 0.054 Uiso 1 1 calc R U
H21B H 0.7743 0.2621 1.3154 0.054 Uiso 1 1 calc R U
H21C H 0.7207 0.2808 1.3379 0.054 Uiso 1 1 calc R U
C22 C 0.65252(10) 0.3324(4) 1.19066(17) 0.0370(6) Uani 1 1 d . .
H22A H 0.6344 0.2915 1.2275 0.056 Uiso 1 1 calc R U
H22B H 0.6332 0.3092 1.1341 0.056 Uiso 1 1 calc R U
H22C H 0.6545 0.4358 1.1974 0.056 Uiso 1 1 calc R U
C23 C 0.72395(9) 0.3272(3) 1.00071(14) 0.0230(5) Uani 1 1 d . .
C24 C 0.69897(9) 0.2518(3) 0.91826(13) 0.0248(5) Uani 1 1 d . .
H24A H 0.7171 0.1604 0.9173 0.030 Uiso 1 1 calc R U
H24B H 0.6617 0.2310 0.9125 0.030 Uiso 1 1 calc R U
C25 C 0.70820(9) 0.2823(3) 0.77939(14) 0.0239(5) Uani 1 1 d . .
C26 C 0.70416(9) 0.3842(3) 0.70670(14) 0.0265(5) Uani 1 1 d . .
H26A H 0.7081 0.4833 0.7270 0.032 Uiso 1 1 calc R U
H26B H 0.6689 0.3750 0.6670 0.032 Uiso 1 1 calc R U
C27 C 0.74631(10) 0.3537(3) 0.66242(13) 0.0261(5) Uani 1 1 d . .
H27 H 0.7518 0.2489 0.6594 0.031 Uiso 1 1 calc R U
C28 C 0.83917(11) 0.3434(3) 0.74135(16) 0.0323(6) Uani 1 1 d . .
C29 C 0.73192(10) 0.4209(3) 0.57458(14) 0.0313(6) Uani 1 1 d . .
H29 H 0.7192 0.5202 0.5771 0.038 Uiso 1 1 calc R U
C30 C 0.78070(12) 0.4242(5) 0.54172(17) 0.0467(8) Uani 1 1 d . .
H30A H 0.8064 0.4921 0.5737 0.070 Uiso 1 1 calc R U
H30B H 0.7697 0.4531 0.4843 0.070 Uiso 1 1 calc R U
H30C H 0.7965 0.3294 0.5466 0.070 Uiso 1 1 calc R U
C31 C 0.68702(12) 0.3314(4) 0.51346(17) 0.0415(7) Uani 1 1 d . .
H31A H 0.7031 0.2512 0.4923 0.050 Uiso 1 1 calc R U
H31B H 0.6640 0.2911 0.5438 0.050 Uiso 1 1 calc R U
C32 C 0.65288(13) 0.4194(5) 0.43998(19) 0.0541(9) Uani 1 1 d . .
H32A H 0.6757 0.4889 0.4236 0.065 Uiso 1 1 calc R U
H32B H 0.6386 0.3544 0.3933 0.065 Uiso 1 1 calc R U
C33 C 0.60813(16) 0.4979(6) 0.4567(2) 0.0620(10) Uani 1 1 d . .
H33A H 0.6220 0.5582 0.5056 0.074 Uiso 1 1 calc R U
H33B H 0.5837 0.4282 0.4689 0.074 Uiso 1 1 calc R U
C34 C 0.57768(16) 0.5920(7) 0.3851(3) 0.0725(13) Uani 1 1 d . .
H34A H 0.5687 0.5341 0.3347 0.087 Uiso 1 1 calc R U
H34B H 0.6011 0.6694 0.3782 0.087 Uiso 1 1 calc R U
C35 C 0.52701(17) 0.6589(6) 0.3935(3) 0.0624(10) Uani 1 1 d . .
H35A H 0.5347 0.7035 0.4481 0.075 Uiso 1 1 calc R U
H35B H 0.5158 0.7351 0.3523 0.075 Uiso 1 1 calc R U
C36 C 0.48145(16) 0.5541(5) 0.3830(2) 0.0589(9) Uani 1 1 d . .
H36A H 0.4654 0.5347 0.3249 0.088 Uiso 1 1 calc R U
H36B H 0.4553 0.5955 0.4060 0.088 Uiso 1 1 calc R U
H36C H 0.4946 0.4653 0.4115 0.088 Uiso 1 1 calc R U

loop_
_atom_site_aniso_label
_atom_site_aniso_U_11
_atom_site_aniso_U_22
_atom_site_aniso_U_33
_atom_site_aniso_U_23
_atom_site_aniso_U_13
_atom_site_aniso_U_12
N1 0.0310(9) 0.0346(13) 0.0236(9) 0.0050(9) 0.0119(7) 0.0118(9)
N2 0.0250(9) 0.0272(11) 0.0249(9) 0.0031(8) 0.0101(7) 0.0014(8)
N3 0.0259(9) 0.0165(10) 0.0236(8) -0.0020(7) 0.0091(7) -0.0009(7)
N4 0.0283(9) 0.0239(11) 0.0231(9) 0.0013(8) 0.0082(7) -0.0091(8)
N5 0.0419(11) 0.0145(10) 0.0223(9) 0.0018(7) 0.0112(8) 0.0014(8)
O1 0.0403(9) 0.0381(12) 0.0348(9) 0.0074(8) 0.0202(8) 0.0167(9)
O3 0.0369(9) 0.0179(9) 0.0379(8) -0.0029(7) 0.0167(7) -0.0008(7)
O2 0.0295(8) 0.0439(12) 0.0320(9) 0.0034(8) 0.0089(7) 0.0118(8)
O5 0.0521(11) 0.0169(10) 0.0338(9) -0.0034(7) 0.0187(8) 0.0000(8)
O4 0.0420(9) 0.0297(10) 0.0266(7) -0.0035(7) 0.0137(7) -0.0124(8)
O6 0.0354(9) 0.0250(9) 0.0285(8) 0.0010(7) 0.0065(7) 0.0047(7)
O7 0.0490(13) 0.0389(15) 0.0825(17) -0.0139(13) 0.0063(12) 0.0167(11)
C1 0.0491(16) 0.047(2) 0.0608(18) 0.0215(15) 0.0337(14) 0.0132(15)
C2 0.064(2) 0.041(2) 0.092(3) 0.0165(19) 0.047(2) 0.0071(17)
C3 0.0402(16) 0.041(2) 0.107(3) -0.003(2) 0.0279(18) 0.0024(15)
C4 0.0485(17) 0.044(2) 0.076(2) 0.0023(18) 0.0109(16) 0.0118(16)
C5 0.0350(13) 0.0392(18) 0.0520(16) 0.0057(14) 0.0112(11) 0.0078(12)
C6 0.0323(12) 0.0368(16) 0.0504(15) 0.0134(13) 0.0250(11) 0.0134(11)
C7 0.0377(13) 0.0477(18) 0.0292(11) 0.0114(11) 0.0176(10) 0.0141(11)
C8 0.0322(12) 0.0301(14) 0.0265(10) 0.0033(10) 0.0130(9) 0.0097(10)
C9 0.0228(10) 0.0276(14) 0.0275(10) 0.0020(9) 0.0099(8) 0.0044(9)
C10 0.0280(10) 0.0291(14) 0.0273(11) 0.0003(10) 0.0120(8) 0.0047(10)
C11 0.0649(18) 0.0315(16) 0.0380(13) -0.0068(12) 0.0260(13) -0.0105(14)
C12 0.0251(10) 0.0256(13) 0.0280(11) 0.0018(9) 0.0092(8) -0.0006(9)
C13 0.0248(10) 0.0252(12) 0.0228(10) 0.0041(9) 0.0064(8) 0.0008(9)
C14 0.0269(10) 0.0377(16) 0.0274(11) -0.0020(11) 0.0069(8) -0.0043(10)
C15 0.0330(12) 0.0478(19) 0.0295(12) -0.0096(12) 0.0066(10) -0.0045(12)
C16 0.0562(18) 0.064(3) 0.0547(18) -0.0303(18) 0.0141(15) -0.0159(18)
C17 0.079(2) 0.067(3) 0.0274(13) -0.0030(15) 0.0160(13) 0.010(2)
C18 0.0304(11) 0.0210(12) 0.0188(9) -0.0005(8) 0.0103(8) -0.0038(10)
C19 0.0276(11) 0.0186(12) 0.0214(10) -0.0033(8) 0.0106(8) -0.0027(8)
C20 0.0304(10) 0.0239(12) 0.0270(11) -0.0024(9) 0.0157(8) -0.0066(10)
C21 0.0430(13) 0.0452(18) 0.0238(11) 0.0036(10) 0.0173(10) -0.0016(12)
C22 0.0340(13) 0.0417(17) 0.0407(13) 0.0020(11) 0.0193(10) -0.0013(11)
C23 0.0232(10) 0.0212(13) 0.0250(11) -0.0006(9) 0.0079(8) -0.0020(8)
C24 0.0326(11) 0.0195(13) 0.0214(10) 0.0018(9) 0.0066(8) -0.0034(9)
C25 0.0265(10) 0.0204(13) 0.0231(10) 0.0018(9) 0.0047(8) -0.0023(9)
C26 0.0327(11) 0.0233(13) 0.0236(10) 0.0030(9) 0.0087(8) 0.0037(10)
C27 0.0351(12) 0.0225(12) 0.0195(10) -0.0025(9) 0.0062(8) 0.0018(10)
C28 0.0347(13) 0.0306(16) 0.0334(12) 0.0009(10) 0.0129(10) 0.0093(11)
C29 0.0442(14) 0.0284(14) 0.0222(11) 0.0023(10) 0.0111(10) -0.0001(11)
C30 0.0472(15) 0.066(2) 0.0294(12) 0.0097(14) 0.0153(11) -0.0005(15)
C31 0.0457(15) 0.0495(19) 0.0276(12) -0.0062(12) 0.0082(11) -0.0047(13)
C32 0.0468(16) 0.080(3) 0.0350(14) 0.0050(16) 0.0107(12) -0.0002(18)
C33 0.063(2) 0.077(3) 0.0534(18) 0.0208(19) 0.0284(16) 0.013(2)
C34 0.054(2) 0.091(4) 0.073(2) 0.035(2) 0.0193(18) 0.004(2)
C35 0.067(2) 0.057(3) 0.0606(19) 0.0105(18) 0.0160(17) 0.0089(19)
C36 0.0619(19) 0.064(3) 0.0494(16) -0.0030(17) 0.0137(14) -0.0075(19)

loop_
_atom_type_symbol
_atom_type_description
_atom_type_scat_dispersion_real
_atom_type_scat_dispersion_imag
_atom_type_scat_source
C C 0.0181 0.0091 'International Tables Vol C Tables 4.2.6.8 and 6.1.1.4'
H H 0.0000 0.0000 'International Tables Vol C Tables 4.2.6.8 and 6.1.1.4'
N N 0.0311 0.0180 'International Tables Vol C Tables 4.2.6.8 and 6.1.1.4'
O O 0.0492 0.0322 'International Tables Vol C Tables 4.2.6.8 and 6.1.1.4'

loop_
_geom_angle_atom_site_label_1
_geom_angle_atom_site_label_2
_geom_angle_atom_site_label_3
_geom_angle
C9 N1 C8 121.8(2)
C12 N2 C10 121.7(2)
C18 N3 C13 120.2(2)
C23 N4 C19 119.2(2)
C25 N5 C24 121.4(2)
C28 O6 C27 118.8(2)
C2 C1 C6 121.0(3)
C3 C2 C1 120.8(4)
C2 C3 C4 119.2(4)
C3 C4 C5 121.0(4)
C4 C5 C6 121.2(3)
C5 C6 C1 116.8(3)
C5 C6 C7 121.3(3)
C1 C6 C7 121.9(3)
C6 C7 C8 112.5(2)
N1 C8 C28 107.7(2)
N1 C8 C7 110.60(19)
C28 C8 C7 110.9(2)
O1 C9 N1 123.6(2)
O1 C9 C10 122.7(2)
N1 C9 C10 113.7(2)
N2 C10 C9 110.4(2)
N2 C10 C11 110.4(2)
C9 C10 C11 110.8(2)
O2 C12 N2 123.5(2)
O2 C12 C13 119.4(2)
N2 C12 C13 117.1(2)
N3 C13 C14 110.5(2)
N3 C13 C12 111.79(17)
C14 C13 C12 110.10(19)
C13 C14 C15 115.0(2)
C17 C15 C16 111.8(3)
C17 C15 C14 112.3(3)
C16 C15 C14 108.2(2)
O3 C18 N3 122.3(2)
O3 C18 C19 121.5(2)
N3 C18 C19 116.2(2)
N4 C19 C18 109.37(18)
N4 C19 C20 110.58(19)
C18 C19 C20 110.58(19)
C22 C20 C21 109.8(2)
C22 C20 C19 110.5(2)
C21 C20 C19 110.83(19)
O4 C23 N4 122.8(2)
O4 C23 C24 122.2(2)
N4 C23 C24 115.0(2)
N5 C24 C23 111.1(2)
O5 C25 N5 123.1(2)
O5 C25 C26 120.0(2)
N5 C25 C26 116.8(2)
C25 C26 C27 112.8(2)
O6 C27 C26 104.76(18)
O6 C27 C29 108.7(2)
C26 C27 C29 112.6(2)
O7 C28 O6 125.5(3)
O7 C28 C8 124.4(3)
O6 C28 C8 110.0(2)
C30 C29 C27 111.0(2)
C30 C29 C31 108.7(2)
C27 C29 C31 110.1(2)
C32 C31 C29 113.7(3)
C33 C32 C31 114.6(3)
C32 C33 C34 113.3(3)
C33 C34 C35 115.8(4)
C36 C35 C34 114.6(4)

loop_
_geom_bond_atom_site_label_1
_geom_bond_atom_site_label_2
_geom_bond_distance
N1 C9 1.346(3)
N1 C8 1.450(3)
N2 C12 1.338(3)
N2 C10 1.447(3)
N3 C18 1.336(3)
N3 C13 1.445(3)
N4 C23 1.340(3)
N4 C19 1.455(3)
N5 C25 1.334(3)
N5 C24 1.454(3)
O1 C9 1.224(3)
O3 C18 1.233(3)
O2 C12 1.233(3)
O5 C25 1.232(4)
O4 C23 1.230(3)
O6 C28 1.333(3)
O6 C27 1.458(3)
O7 C28 1.187(4)
C1 C2 1.395(6)
C1 C6 1.398(5)
C2 C3 1.357(7)
C3 C4 1.373(6)
C4 C5 1.382(6)
C5 C6 1.396(4)
C6 C7 1.504(5)
C7 C8 1.541(3)
C8 C28 1.528(4)
C9 C10 1.516(3)
C10 C11 1.532(4)
C12 C13 1.532(3)
C13 C14 1.532(4)
C14 C15 1.547(3)
C15 C17 1.513(5)
C15 C16 1.522(5)
C18 C19 1.529(3)
C19 C20 1.539(3)
C20 C22 1.520(4)
C20 C21 1.531(4)
C23 C24 1.515(3)
C25 C26 1.520(3)
C26 C27 1.528(3)
C27 C29 1.541(3)
C29 C30 1.534(4)
C29 C31 1.551(4)
C31 C32 1.526(5)
C32 C33 1.473(6)
C33 C34 1.506(6)
C34 C35 1.507(7)
C35 C36 1.504(6)
